data_4023485
loop_
_publ_author_name
'Yasumasa Matsumoto'
'Ken-ichi Yamada'
'Kiyoshi Tomioka'

_publ_contact_author_address
;Graduate School of Pharmaceutical Sciences
Kyoto University
Yoshida, Sakyo, Kyoto 606-8501
Japan
;
_publ_contact_author_email tomioka@pharm.kyoto-u.ac.jp
_publ_contact_author_fax +81-75-753-4604
_publ_contact_author_name 'Kiyoshi Tomioka'
_publ_contact_author_phone +81-75-753-4553
_publ_section_title
;
 C~2~ Symmetric Chiral NHC Ligand for Asymmetric Quaternary Carbon
 Constructing Copper-Catalyzed Conjugate Addition of Grignard
 Reagents to 3-Substituted Cyclohexenones
;
_journal_name_full 'Journal of Organic Chemistry'
_journal_page_first 4578
_journal_page_last 4581
_journal_paper_doi 10.1021/jo800613h
_journal_volume 73
_journal_year 2008
_chemical_absolute_configuration syn
_chemical_formula_moiety 'C35 H38 Au Cl N2'
_chemical_formula_sum 'C35 H38 Au Cl N2'
_chemical_formula_weight 719.09
_space_group_crystal_system tetragonal
_space_group_IT_number 92
_space_group_name_Hall 'P 4abw 2nw'
_space_group_name_H-M_alt 'P 41 21 2'
_symmetry_cell_setting tetragonal
_symmetry_Int_Tables_number 92
_symmetry_space_group_name_Hall 'P 4abw 2nw'
_symmetry_space_group_name_H-M 'P 41 21 2'
_audit_conform_dict_location ftp://ftp.iucr.org/pub/cif_core.dic
_audit_conform_dict_name cif_core.dic
_audit_conform_dict_version 2.3
_audit_creation_date 2008-04-14T19:16:20-00:00
_audit_creation_method 'WinGX routine CIF_UPDATE'
_cell_angle_alpha 90
_cell_angle_beta 90
_cell_angle_gamma 90
_cell_formula_units_Z 4
_cell_length_a 13.1526(9)
_cell_length_b 13.1526(9)
_cell_length_c 18.2549(12)
_cell_measurement_reflns_used 28921
_cell_measurement_temperature 98.1
_cell_measurement_theta_max 30.1
_cell_measurement_theta_min 3.1
_cell_volume 3157.9(4)
_computing_cell_refinement PROCESS-AUTO
_computing_data_collection PROCESS-AUTO
_computing_data_reduction CrystalStructure
_computing_publication_material 'CrystalStructure 3.8'
_computing_structure_refinement 'SHELXL-97 (Sheldrick, 1997)'
_computing_structure_solution SIR92
_diffrn_measured_fraction_theta_full 0.997
_diffrn_measured_fraction_theta_max 0.997
_diffrn_measurement_device_type 'Rigaku RAXIS-RAPID'
_diffrn_measurement_method \w
_diffrn_radiation_probe x-ray
_diffrn_radiation_type MoK\a
_diffrn_radiation_wavelength 0.71075
_diffrn_reflns_av_R_equivalents 0.0471
_diffrn_reflns_limit_h_max 18
_diffrn_reflns_limit_h_min -17
_diffrn_reflns_limit_k_max 18
_diffrn_reflns_limit_k_min -18
_diffrn_reflns_limit_l_max 25
_diffrn_reflns_limit_l_min -25
_diffrn_reflns_number 36093
_diffrn_reflns_theta_full 30.02
_diffrn_reflns_theta_max 30.02
_diffrn_reflns_theta_min 3.1
_exptl_absorpt_coefficient_mu 4.768
_exptl_absorpt_correction_T_max 0.715
_exptl_absorpt_correction_T_min 0.448
_exptl_absorpt_correction_type multi-scan
_exptl_crystal_colour colorless
_exptl_crystal_density_diffrn 1.512
_exptl_crystal_density_method 'not measured'
_exptl_crystal_description block
_exptl_crystal_F_000 1432
_exptl_crystal_size_max 0.2
_exptl_crystal_size_mid 0.16
_exptl_crystal_size_min 0.07
_refine_diff_density_max 1.291
_refine_diff_density_min -0.31
_refine_ls_abs_structure_details 'Flack H D (1983), Acta Cryst. A39, 876-881'
_refine_ls_abs_structure_Flack 0.010(6)
_refine_ls_extinction_method none
_refine_ls_goodness_of_fit_ref 1.105
_refine_ls_hydrogen_treatment mixed
_refine_ls_matrix_type full
_refine_ls_number_parameters 243
_refine_ls_number_reflns 4611
_refine_ls_number_restraints 0
_refine_ls_restrained_S_all 1.105
_refine_ls_R_factor_gt 0.0188
_refine_ls_shift/su_max 0
_refine_ls_structure_factor_coef Fsqd
_refine_ls_weighting_details 'calc w=1/[\s^2^(Fo^2^)+(0.0178P)^2^+0.5998P] where P=(Fo^2^+2Fc^2^)/3'
_refine_ls_weighting_scheme calc
_refine_ls_wR_factor_ref 0.0421
_reflns_number_gt 4382
_reflns_number_total 4611
_reflns_threshold_expression >2sigma(I)
_cod_data_source_file jo800613h-File004.cif
_cod_data_source_block 061117ym
_cod_database_code 4023485

loop_
_space_group_symop_operation_xyz
'x, y, z'
'-y+1/2, x+1/2, z+1/4'
'-x, -y, z+1/2'
'y+1/2, -x+1/2, z+3/4'
'-x+1/2, y+1/2, -z+1/4'
'y, x, -z'
'x+1/2, -y+1/2, -z+3/4'
'-y, -x, -z+1/2'

loop_
_atom_site_label
_atom_site_type_symbol
_atom_site_fract_x
_atom_site_fract_y
_atom_site_fract_z
_atom_site_U_iso_or_equiv
_atom_site_adp_type
_atom_site_occupancy
_atom_site_calc_flag
_atom_site_refinement_flags
_atom_site_disorder_group
_atom_site_disorder_assembly
C1 C 0.02889(15) 0.02889(15) 0.5 0.0189(5) Uani 1 d S . .
C2 C 0.14535(19) 0.14796(19) 0.54240(10) 0.0205(4) Uani 1 d . . .
C3 C 0.2726(2) 0.2258(2) 0.62784(13) 0.0305(6) Uani 1 d . . .
C4 C 0.24796(18) 0.14721(19) 0.57955(12) 0.0249(5) Uani 1 d . . .
C5 C 0.3167(2) 0.0688(3) 0.56820(14) 0.0333(6) Uani 1 d . . .
C6 C 0.4094(2) 0.0684(3) 0.60554(16) 0.0425(7) Uani 1 d . . .
C7 C 0.06734(19) 0.01757(18) 0.63303(12) 0.0216(4) Uani 1 d . . .
C8 C 0.05600(17) 0.10145(17) 0.68914(11) 0.0215(4) Uani 1 d . . .
C9 C -0.02249(19) 0.1720(2) 0.68344(12) 0.0262(5) Uani 1 d . . .
C10 C 0.12489(17) 0.10687(16) 0.74811(13) 0.0243(4) Uani 1 d . . .
C11 C 0.2101(2) 0.0315(2) 0.75865(14) 0.0311(5) Uani 1 d . . .
C12 C 0.1143(2) 0.1848(2) 0.79901(13) 0.0297(5) Uani 1 d . . .
C13 C -0.0296(2) 0.2494(2) 0.73530(13) 0.0335(6) Uani 1 d . . .
C14 C -0.1021(2) 0.1662(3) 0.62373(14) 0.0311(6) Uani 1 d . . .
C15 C 0.0382(2) 0.2567(2) 0.79318(14) 0.0354(6) Uani 1 d . . .
C16 C 0.3652(2) 0.2241(3) 0.66456(14) 0.0384(7) Uani 1 d . . .
C17 C 0.4321(2) 0.1462(3) 0.65367(15) 0.0456(8) Uani 1 d . . .
C18 C 0.0278(3) 0.3403(3) 0.84979(18) 0.0561(9) Uani 1 d . . .
H18A H 0.063 0.3209 0.8937 0.084 Uiso 1 calc R . .
H18B H -0.0428 0.3509 0.8606 0.084 Uiso 1 calc R . .
H18C H 0.0567 0.402 0.8309 0.084 Uiso 1 calc R . .
Au1 Au -0.077881(6) -0.077881(6) 0.5 0.02237(4) Uani 1 d S . .
Cl1 Cl -0.19979(4) -0.19979(4) 0.5 0.0436(2) Uani 1 d S . .
N1 N 0.08320(14) 0.05669(14) 0.55818(9) 0.0212(4) Uani 1 d . . .
H1 H 0.223(3) 0.274(3) 0.635(2) 0.056(11) Uiso 1 d . . .
H2 H 0.301(2) 0.013(2) 0.5362(14) 0.024(7) Uiso 1 d . . .
H3 H 0.457(3) 0.016(3) 0.597(2) 0.067(13) Uiso 1 d . . .
H4 H 0.155(2) 0.189(2) 0.8347(16) 0.035(8) Uiso 1 d . . .
H5 H -0.083(2) 0.295(2) 0.7329(14) 0.025(7) Uiso 1 d . . .
H6 H 0.378(3) 0.273(3) 0.6906(19) 0.050(11) Uiso 1 d . . .
H7 H 0.492(3) 0.141(3) 0.680(2) 0.071(13) Uiso 1 d . . .
H8 H 0.010(2) -0.020(2) 0.6305(12) 0.019(6) Uiso 1 d . . .
H9 H 0.119(2) -0.024(2) 0.6470(14) 0.018(6) Uiso 1 d . . .
H10 H 0.181(3) -0.037(3) 0.7650(19) 0.055(10) Uiso 1 d . . .
H11 H 0.248(3) 0.054(3) 0.8011(17) 0.047(10) Uiso 1 d . . .
H12 H 0.255(2) 0.023(2) 0.7113(16) 0.039(9) Uiso 1 d . . .
H13 H -0.075(3) 0.188(3) 0.582(2) 0.051(10) Uiso 1 d . . .
H14 H -0.165(3) 0.205(3) 0.6314(18) 0.049(10) Uiso 1 d . . .
H15 H -0.118(3) 0.102(3) 0.613(2) 0.056(11) Uiso 1 d . . .
H19 H 0.111(2) 0.207(2) 0.5564(13) 0.017(6) Uiso 1 d . . .

loop_
_atom_site_aniso_label
_atom_site_aniso_U_11
_atom_site_aniso_U_22
_atom_site_aniso_U_33
_atom_site_aniso_U_23
_atom_site_aniso_U_13
_atom_site_aniso_U_12
C1 0.0180(8) 0.0180(8) 0.0206(12) -0.0004(10) 0.0004(10) 0.0016(10)
C2 0.0217(12) 0.0207(12) 0.0190(8) 0.0001(8) 0.0009(8) -0.0031(8)
C3 0.0326(13) 0.0359(14) 0.0230(10) 0.0024(9) -0.0024(9) -0.0137(12)
C4 0.0227(12) 0.0330(13) 0.0189(9) 0.0038(9) -0.0006(8) -0.0102(10)
C5 0.0247(12) 0.0469(16) 0.0284(11) 0.0027(12) -0.0014(9) -0.0029(12)
C6 0.0231(13) 0.066(2) 0.0382(13) 0.0064(14) -0.0021(10) 0.0007(14)
C7 0.0225(12) 0.0216(10) 0.0207(9) 0.0016(8) 0.0010(9) -0.0013(9)
C8 0.0218(11) 0.0224(11) 0.0202(9) 0.0019(8) 0.0037(8) -0.0027(8)
C9 0.0221(12) 0.0329(13) 0.0236(10) -0.0010(9) -0.0005(9) 0.0018(9)
C10 0.0236(10) 0.0272(11) 0.0220(8) 0.0054(10) 0.0016(10) -0.0032(8)
C11 0.0310(13) 0.0360(14) 0.0264(12) 0.0074(11) -0.0044(11) 0.0009(11)
C12 0.0313(13) 0.0376(15) 0.0202(10) 0.0011(10) -0.0045(10) -0.0060(11)
C13 0.0352(14) 0.0363(14) 0.0291(13) -0.0055(10) -0.0022(10) 0.0116(11)
C14 0.0223(14) 0.0426(17) 0.0285(12) -0.0044(11) -0.0025(10) 0.0061(11)
C15 0.0387(15) 0.0383(16) 0.0293(12) -0.0089(11) -0.0031(11) 0.0001(12)
C16 0.0365(16) 0.0532(19) 0.0254(11) 0.0021(12) -0.0064(11) -0.0227(14)
C17 0.0285(15) 0.078(2) 0.0300(12) 0.0116(14) -0.0070(12) -0.0178(16)
C18 0.070(2) 0.054(2) 0.0433(17) -0.0251(16) -0.0127(17) 0.0138(18)
Au1 0.02256(4) 0.02256(4) 0.02200(5) -0.00346(4) 0.00346(4) -0.00662(5)
Cl1 0.0501(4) 0.0501(4) 0.0304(4) -0.0127(4) 0.0127(4) -0.0326(4)
N1 0.0199(9) 0.0219(9) 0.0217(8) 0.0019(6) 0.0015(7) -0.0021(8)

loop_
_atom_type_symbol
_atom_type_description
_atom_type_scat_dispersion_real
_atom_type_scat_dispersion_imag
_atom_type_scat_source
C C 0.0033 0.0016 'International Tables Vol C Tables 4.2.6.8 and 6.1.1.4'
H H 0 0 'International Tables Vol C Tables 4.2.6.8 and 6.1.1.4'
Au Au -2.0133 8.8022 'International Tables Vol C Tables 4.2.6.8 and 6.1.1.4'
Cl Cl 0.1484 0.1585 'International Tables Vol C Tables 4.2.6.8 and 6.1.1.4'
N N 0.0061 0.0033 'International Tables Vol C Tables 4.2.6.8 and 6.1.1.4'

loop_
_geom_angle_atom_site_label_1
_geom_angle_atom_site_label_2
_geom_angle_atom_site_label_3
_geom_angle
_geom_angle_site_symmetry_1
_geom_angle_site_symmetry_3
_geom_angle_publ_flag
N1 C1 N1 110.0(2) . 6_556 ?
N1 C1 Au1 125.01(12) . . ?
N1 C1 Au1 125.01(12) 6_556 . ?
N1 C2 C4 113.62(19) . . ?
N1 C2 C2 100.88(11) . 6_556 ?
C4 C2 C2 115.4(2) . 6_556 ?
N1 C2 H19 111.0(16) . . ?
C4 C2 H19 108.2(16) . . ?
C2 C2 H19 107.5(15) 6_556 . ?
C16 C3 C4 119.7(3) . . ?
C16 C3 H1 124(2) . . ?
C4 C3 H1 116(2) . . ?
C5 C4 C3 119.5(2) . . ?
C5 C4 C2 121.4(2) . . ?
C3 C4 C2 119.1(2) . . ?
C4 C5 C6 119.9(3) . . ?
C4 C5 H2 121.1(17) . . ?
C6 C5 H2 118.9(17) . . ?
C17 C6 C5 119.7(3) . . ?
C17 C6 H3 120(2) . . ?
C5 C6 H3 120(2) . . ?
N1 C7 C8 112.76(18) . . ?
N1 C7 H8 105.1(14) . . ?
C8 C7 H8 110.5(15) . . ?
N1 C7 H9 111.2(16) . . ?
C8 C7 H9 108.7(16) . . ?
H8 C7 H9 109(2) . . ?
C9 C8 C10 120.0(2) . . ?
C9 C8 C7 120.6(2) . . ?
C10 C8 C7 119.4(2) . . ?
C8 C9 C13 119.1(2) . . ?
C8 C9 C14 122.3(2) . . ?
C13 C9 C14 118.6(2) . . ?
C12 C10 C8 118.9(2) . . ?
C12 C10 C11 118.3(2) . . ?
C8 C10 C11 122.8(2) . . ?
C10 C11 H10 109(2) . . ?
C10 C11 H11 107(2) . . ?
H10 C11 H11 112(3) . . ?
C10 C11 H12 112.3(17) . . ?
H10 C11 H12 103(3) . . ?
H11 C11 H12 113(2) . . ?
C15 C12 C10 121.7(2) . . ?
C15 C12 H4 119(2) . . ?
C10 C12 H4 120(2) . . ?
C15 C13 C9 121.7(2) . . ?
C15 C13 H5 118.7(16) . . ?
C9 C13 H5 119.4(17) . . ?
C9 C14 H13 109(2) . . ?
C9 C14 H14 117(2) . . ?
H13 C14 H14 107(3) . . ?
C9 C14 H15 112(2) . . ?
H13 C14 H15 102(3) . . ?
H14 C14 H15 109(3) . . ?
C12 C15 C13 118.5(2) . . ?
C12 C15 C18 120.6(3) . . ?
C13 C15 C18 120.8(3) . . ?
C17 C16 C3 120.4(3) . . ?
C17 C16 H6 123(3) . . ?
C3 C16 H6 117(3) . . ?
C16 C17 C6 120.6(3) . . ?
C16 C17 H7 122(3) . . ?
C6 C17 H7 118(3) . . ?
C15 C18 H18A 109.5 . . ?
C15 C18 H18B 109.5 . . ?
H18A C18 H18B 109.5 . . ?
C15 C18 H18C 109.5 . . ?
H18A C18 H18C 109.5 . . ?
H18B C18 H18C 109.5 . . ?
C1 Au1 Cl1 180.00(8) . . ?
C1 N1 C7 124.57(19) . . ?
C1 N1 C2 111.34(17) . . ?
C7 N1 C2 122.76(17) . . ?

loop_
_geom_bond_atom_site_label_1
_geom_bond_atom_site_label_2
_geom_bond_distance
_geom_bond_site_symmetry_2
_geom_bond_publ_flag
C1 N1 1.331(2) . ?
C1 N1 1.331(2) 6_556 ?
C1 Au1 1.986(3) . ?
C2 N1 1.481(3) . ?
C2 C4 1.510(3) . ?
C2 C2 1.549(4) 6_556 ?
C2 H19 0.94(3) . ?
C3 C16 1.390(4) . ?
C3 C4 1.396(4) . ?
C3 H1 0.92(4) . ?
C4 C5 1.387(4) . ?
C5 C6 1.397(4) . ?
C5 H2 0.96(3) . ?
C6 C17 1.381(5) . ?
C6 H3 0.95(4) . ?
C7 N1 1.475(3) . ?
C7 C8 1.513(3) . ?
C7 H8 0.90(3) . ?
C7 H9 0.91(3) . ?
C8 C9 1.392(3) . ?
C8 C10 1.409(3) . ?
C9 C13 1.394(4) . ?
C9 C14 1.514(3) . ?
C10 C12 1.391(4) . ?
C10 C11 1.509(3) . ?
C11 H10 0.98(4) . ?
C11 H11 0.97(3) . ?
C11 H12 1.05(3) . ?
C12 C15 1.381(4) . ?
C12 H4 0.85(3) . ?
C13 C15 1.386(4) . ?
C13 H5 0.92(3) . ?
C14 H13 0.89(4) . ?
C14 H14 0.98(4) . ?
C14 H15 0.89(4) . ?
C15 C18 1.515(4) . ?
C16 C17 1.365(5) . ?
C16 H6 0.82(4) . ?
C17 H7 0.92(4) . ?
C18 H18A 0.96 . ?
C18 H18B 0.96 . ?
C18 H18C 0.96 . ?
Au1 Cl1 2.2676(8) . ?

loop_
_geom_torsion_atom_site_label_1
_geom_torsion_atom_site_label_2
_geom_torsion_atom_site_label_3
_geom_torsion_atom_site_label_4
_geom_torsion
_geom_torsion_site_symmetry_1
_geom_torsion_site_symmetry_2
_geom_torsion_site_symmetry_3
_geom_torsion_site_symmetry_4
_geom_torsion_publ_flag
C(1) N(1) C(2) C(4) -144.10(18) . . . . ?
C(1) N(1) C(2) C(2) -19.4(2) . . . 6_556 ?
C(2) N(1) C(1) Au(1) -171.89(14) . . . . ?
C(2) N(1) C(1) N(1) 8.1(2) . . . 6_556 ?
C(1) N(1) C(7) C(8) -128.5(2) . . . . ?
C(7) N(1) C(1) Au(1) -4.3(2) . . . . ?
C(7) N(1) C(1) N(1) 175.75(18) . . . 6_556 ?
C(2) N(1) C(7) C(8) 37.8(2) . . . . ?
C(7) N(1) C(2) C(4) 48.1(2) . . . . ?
C(7) N(1) C(2) C(2) 172.79(19) . . . 6_556 ?
N(1) C(2) C(2) N(1) 21.6(2) . . 6_556 6_556 ?
N(1) C(2) C(2) C(4) 145.1(2) . . 6_556 6_556 ?
N(1) C(2) C(4) C(3) -120.8(2) . . . . ?
N(1) C(2) C(4) C(5) 57.7(2) . . . . ?
C(2) C(2) C(4) C(3) 122.9(2) 6_556 . . . ?
C(2) C(2) C(4) C(5) -58.6(3) 6_556 . . . ?
C(4) C(2) C(2) N(1) 145.1(2) . . 6_556 6_556 ?
C(4) C(2) C(2) C(4) -91.4(2) . . 6_556 6_556 ?
C(4) C(3) C(16) C(17) 0.2(3) . . . . ?
C(16) C(3) C(4) C(2) 177.5(2) . . . . ?
C(16) C(3) C(4) C(5) -1.0(3) . . . . ?
C(2) C(4) C(5) C(6) -177.3(2) . . . . ?
C(3) C(4) C(5) C(6) 1.2(3) . . . . ?
C(4) C(5) C(6) C(17) -0.5(4) . . . . ?
C(5) C(6) C(17) C(16) -0.4(4) . . . . ?
N(1) C(7) C(8) C(9) 60.4(2) . . . . ?
N(1) C(7) C(8) C(10) -120.6(2) . . . . ?
C(7) C(8) C(9) C(13) -178.9(2) . . . . ?
C(7) C(8) C(9) C(14) 2.4(3) . . . . ?
C(7) C(8) C(10) C(11) -0.9(3) . . . . ?
C(7) C(8) C(10) C(12) 179.7(2) . . . . ?
C(9) C(8) C(10) C(11) 178.1(2) . . . . ?
C(9) C(8) C(10) C(12) -1.3(3) . . . . ?
C(10) C(8) C(9) C(13) 2.2(3) . . . . ?
C(10) C(8) C(9) C(14) -176.6(2) . . . . ?
C(8) C(9) C(13) C(15) -1.6(3) . . . . ?
C(14) C(9) C(13) C(15) 177.3(2) . . . . ?
C(8) C(10) C(12) C(15) -0.3(3) . . . . ?
C(11) C(10) C(12) C(15) -179.7(2) . . . . ?
C(10) C(12) C(15) C(13) 0.9(4) . . . . ?
C(10) C(12) C(15) C(18) -179.9(2) . . . . ?
C(9) C(13) C(15) C(12) 0.0(3) . . . . ?
C(9) C(13) C(15) C(18) -179.2(2) . . . . ?
C(3) C(16) C(17) C(6) 0.6(4) . . . . ?
